data_7715353
loop_
_publ_author_name
'Berger, Amanda'
'Ibrahim, Ainee'
'Hales, Thomas A.'
'D'Angelo, Anita M'
'Buckley, Craig E.'
'Paskevicius, Mark'

_publ_section_title
;
 Alkali metal alkoxyborate ester salts; a contemporary look at old
 compounds.
;
_publ_section_keywords
;
solid-state electrolyte
alkoxyborate
;
_journal_issue 8
_journal_name_full 'Dalton transactions (Cambridge, England : 2003)'
_journal_page_first 3638
_journal_page_last 3653
_journal_paper_doi 10.1039/d3dt03721e
_journal_volume 53
_journal_year 2024
_chemical_formula_iupac 'K[B O (C H3)4]'
_chemical_formula_moiety 'K 1+, C4 H12 B O4 1-'
_chemical_formula_sum 'C4 H12 B K O4'
_chemical_formula_weight 174.04
_space_group_IT_number 88
_space_group_name_Hall 'I 4bw -1bw'
_space_group_name_H-M_alt 'I 41/a :1'
_symmetry_cell_setting tetragonal
_symmetry_space_group_name_Hall 'I 4bw -1bw'
_symmetry_space_group_name_H-M 'I 41/a :1'
_cell_angle_alpha 90
_cell_angle_beta 90
_cell_angle_gamma 90
_cell_formula_units_Z 16
_cell_length_a 22.337(2)
_cell_length_b 22.337(2)
_cell_length_c 7.648(3)
_cell_measurement_reflns_used 187
_cell_measurement_temperature 298.65
_cell_measurement_theta_max 12.5
_cell_measurement_theta_min 1.5
_cell_volume 3815.9(16)
_diffrn_ambient_temperature 298.65
_diffrn_measurement_device_type 'Mythen Detector'
_diffrn_radiation_monochromator 'Double crystal'
_diffrn_radiation_source Synchrotron
_diffrn_radiation_type Synchrotron
_diffrn_radiation_wavelength 0.774863(1)
_exptl_absorpt_coefficient_mu 0.653
_exptl_crystal_density_diffrn 1.12762
_exptl_crystal_F_000 1280
_cod_data_source_file d3dt03721e1.cif
_cod_data_source_block KB(OCH3)4
_cod_original_cell_volume 3815.6(4)
_cod_original_sg_symbol_H-M I41/a
_cod_database_code 7715353

loop_
_chemical_name_mineral
?KB(OCH3)4?

loop_
_symmetry_equiv_pos_as_xyz
'x, y, z '
'-x+1/2, -y+1/2, z+1/2 '
'-y, x+1/2, z+1/4 '
'-y+1/2, x+1/2, -z+1/2 '
'y, -x, -z '
'y+1/2, -x, z-1/4 '
'-x, -y+1/2, -z+1/4 '
'x+1/2, y, -z-1/4 '
'x+1/2, y+1/2, z+1/2 '
'-x, -y, z '
'-y+1/2, x, z-1/4 '
'-y, x, -z '
'y+1/2, -x+1/2, -z+1/2 '
'y, -x+1/2, z+1/4 '
'-x+1/2, -y, -z-1/4 '
'x, y+1/2, -z+1/4 '

loop_
_atom_site_label
_atom_site_type_symbol
_atom_site_symmetry_multiplicity
_atom_site_fract_x
_atom_site_fract_y
_atom_site_fract_z
_atom_site_occupancy
_atom_site_B_iso_or_equiv
K1 K+1 16 0.55571 0.80386 -0.28309 1 1
O1a O 16 -0.10932 -0.40823 -0.81685 1 1
O2a O 16 -0.16096 -0.34596 -0.63916 1 1
O3a O 16 -0.16557 -0.45347 -0.57363 1 1
O4a O 16 -0.21842 -0.42055 -0.80792 1 1
B1a B 16 -0.16349 -0.40716 -0.70913 1 1
C1a C 16 -0.09497 -0.46256 -0.9011 1 1
C2a C 16 -0.20536 -0.3291 -0.51809 1 1
C3a C 16 -0.12085 -0.452 -0.44434 1 1
C4a C 16 -0.22437 -0.38783 -0.96439 1 1

loop_
_geom_angle_atom_site_label_1
_geom_angle_atom_site_label_2
_geom_angle_atom_site_label_3
_geom_angle
_geom_angle_site_symmetry_1
_geom_angle_site_symmetry_2
_geom_angle_site_symmetry_3
_geom_angle_publ_flag
K1 K1 O1a 146.727 5_664 1_555 3_555 yes
K1 K1 O2a 159.479 5_664 1_555 3_555 yes
O1a K1 O2a 49.489 3_555 1_555 3_555 yes
K1 K1 O3a 55.292 5_664 1_555 16_564 yes
O1a K1 O3a 97.15 3_555 1_555 16_564 yes
O2a K1 O3a 144.996 3_555 1_555 16_564 yes
K1 O1a B1a 107.829 3_554 1_555 1_555 yes
K1 O1a C1a 134.659 3_554 1_555 1_555 yes
B1a O1a C1a 117.309 1_555 1_555 1_555 yes
K1 O2a B1a 101.798 3_554 1_555 1_555 yes
K1 O2a C2a 140.426 3_554 1_555 1_555 yes
B1a O2a C2a 117.471 1_555 1_555 1_555 yes
K1 O3a B1a 109.114 6_554 1_555 1_555 yes
K1 O3a C3a 119.936 6_554 1_555 1_555 yes
B1a O3a C3a 117.29 1_555 1_555 1_555 yes
B1a O4a C4a 114.167 1_555 1_555 1_555 yes
O1a B1a O2a 100.858 1_555 1_555 1_555 yes
O1a B1a O3a 114.378 1_555 1_555 1_555 yes
O2a B1a O3a 113.615 1_555 1_555 1_555 yes
O1a B1a O4a 113.381 1_555 1_555 1_555 yes
O2a B1a O4a 114.091 1_555 1_555 1_555 yes
O3a B1a O4a 101.141 1_555 1_555 1_555 yes

loop_
_geom_bond_atom_site_label_1
_geom_bond_atom_site_label_2
_geom_bond_distance
_geom_bond_site_symmetry_1
_geom_bond_site_symmetry_2
_geom_bond_publ_flag
K1 K1 3.73631 1_555 5_664 yes
K1 O1a 2.63356 1_555 3_555 yes
K1 O2a 2.761 1_555 3_555 yes
K1 O3a 3.11127 1_555 12_655 yes
K1 O3a 2.62345 1_555 16_453 yes
K1 O4a 2.88816 1_555 12_655 yes
O1a K1 2.63356 1_555 3_554 yes
O1a B1a 1.46403 1_555 1_555 yes
O1a C1a 1.41091 1_555 1_555 yes
O2a K1 2.761 1_555 3_554 yes
O2a B1a 1.46912 1_555 1_555 yes
O2a C2a 1.40812 1_555 1_555 yes
O3a K1 2.62345 1_555 6_443 yes
O3a K1 3.11127 1_555 10_534 yes
O3a B1a 1.46497 1_555 1_555 yes
O3a C3a 1.40593 1_555 1_555 yes
O4a K1 2.88816 1_555 10_534 yes
O4a B1a 1.47165 1_555 1_555 yes
O4a C4a 1.4085 1_555 1_555 yes
B1a O1a 1.46403 1_555 1_555 yes
B1a O2a 1.46912 1_555 1_555 yes
B1a O3a 1.46497 1_555 1_555 yes
B1a O4a 1.47165 1_555 1_555 yes
C1a O1a 1.41091 1_555 1_555 yes
C2a O2a 1.40812 1_555 1_555 yes
C3a O3a 1.40593 1_555 1_555 yes
C4a O4a 1.4085 1_555 1_555 yes
